data_7055665
loop_
_publ_author_name
'Gromov, Sergey P.'
'Vedernikov, Artem I.'
'Sazonov, Sergey K.'
'Kuz&#x2019;mina, Lyudmila G.'
'Lobova, Natalia A.'
'Strelenko, Yuri A.'
'Howard, Judith A. K.'

_publ_section_title
;
 Synthesis, structure, and stereospecific cross-[2+2] photocycloaddition
 of pseudodimeric complexes based on ammonioalkyl derivatives of styryl
 dyes
;
_journal_issue 9
_journal_name_full 'New J. Chem.'
_journal_page_first 7542
_journal_paper_doi 10.1039/C5NJ03500G
_journal_volume 40
_journal_year 2016
_chemical_formula_moiety '3(Cl O4), C25 H34 N O6, C16 H19 N3 O2, 2(H2 O), 0.5(C6 H6)'
_chemical_formula_sum 'C44 H60 Cl3 N4 O22'
_chemical_formula_weight 1103.31
_chemical_name_systematic
'complex between 1-(3-ammoniopropyl)-4-[(E)-2-(4-nitrophenyl)-vinyl]pyridinium diperchlorate and 4-[(E)-2-(2,3,5,6,8,9,11,12,14,15-decahydro-1,4,7,10,13,16-benzohexaoxacyclooctadecin-18-yl)vinyl]-1-ethylpyridinium perchlorate, benzene and water solvate'
_space_group_crystal_system triclinic
_space_group_IT_number 2
_space_group_name_Hall '-P 1'
_space_group_name_H-M_alt 'P -1'
_symmetry_space_group_name_Hall '-P 1'
_symmetry_space_group_name_H-M 'P -1'
_atom_sites_solution_hydrogens geom
_audit_creation_method SHELXL-2014/7
_audit_update_record
;
2016-06-15 deposited with the CCDC.
2016-06-22 downloaded from the CCDC.
;
_cell_angle_alpha 74.870(3)
_cell_angle_beta 74.856(3)
_cell_angle_gamma 80.051(3)
_cell_formula_units_Z 2
_cell_length_a 10.7742(7)
_cell_length_b 12.9619(9)
_cell_length_c 19.5026(14)
_cell_measurement_reflns_used 1230
_cell_measurement_temperature 120(2)
_cell_measurement_theta_max 21.870
_cell_measurement_theta_min 2.473
_cell_volume 2521.9(3)
_computing_structure_refinement 'SHELXL-2014/7 (Sheldrick, 2014)'
_diffrn_ambient_temperature 120(2)
_diffrn_measured_fraction_theta_full 0.963
_diffrn_measured_fraction_theta_max 0.956
_diffrn_measurement_device_type 'Bruker SMART-6K'
_diffrn_measurement_method /W
_diffrn_radiation_type MoK\a
_diffrn_radiation_wavelength 0.71073
_diffrn_reflns_av_R_equivalents 0.0752
_diffrn_reflns_av_unetI/netI 0.1939
_diffrn_reflns_Laue_measured_fraction_full 0.963
_diffrn_reflns_Laue_measured_fraction_max 0.956
_diffrn_reflns_limit_h_max 13
_diffrn_reflns_limit_h_min -13
_diffrn_reflns_limit_k_max 15
_diffrn_reflns_limit_k_min -12
_diffrn_reflns_limit_l_max 24
_diffrn_reflns_limit_l_min -23
_diffrn_reflns_number 14526
_diffrn_reflns_point_group_measured_fraction_full 0.963
_diffrn_reflns_point_group_measured_fraction_max 0.956
_diffrn_reflns_theta_full 25.242
_diffrn_reflns_theta_max 25.999
_diffrn_reflns_theta_min 1.971
_exptl_absorpt_coefficient_mu 0.267
_exptl_absorpt_correction_type none
_exptl_crystal_colour yellow
_exptl_crystal_density_diffrn 1.453
_exptl_crystal_description needle
_exptl_crystal_F_000 1158
_exptl_crystal_recrystallization_method 'Re-crystallisation from solvent'
_exptl_crystal_size_max 0.200
_exptl_crystal_size_mid 0.040
_exptl_crystal_size_min 0.040
_refine_diff_density_max 0.499
_refine_diff_density_min -0.423
_refine_diff_density_rms 0.081
_refine_ls_extinction_method none
_refine_ls_goodness_of_fit_ref 0.873
_refine_ls_hydrogen_treatment constr
_refine_ls_matrix_type full
_refine_ls_number_parameters 794
_refine_ls_number_reflns 9469
_refine_ls_number_restraints 162
_refine_ls_restrained_S_all 0.883
_refine_ls_R_factor_all 0.1943
_refine_ls_R_factor_gt 0.0715
_refine_ls_shift/su_max 0.000
_refine_ls_shift/su_mean 0.000
_refine_ls_structure_factor_coef Fsqd
_refine_ls_weighting_details 'w=1/[\s^2^(Fo^2^)+(0.0722P)^2^] where P=(Fo^2^+2Fc^2^)/3'
_refine_ls_weighting_scheme calc
_refine_ls_wR_factor_gt 0.1605
_refine_ls_wR_factor_ref 0.1942
_reflns_Friedel_coverage 0.000
_reflns_number_gt 4080
_reflns_number_total 9469
_reflns_threshold_expression 'I > 2\s(I)'
_cod_data_source_file c5nj03500g2.cif
_cod_data_source_block complex_1f-2a
_cod_depositor_comments 'Adding full bibliography for 7055662--7055666.cif.'
_cod_database_code 7055665
_shelx_shelxl_version_number 2014/7
_shelx_space_group_comment
;
The symmetry employed for this shelxl refinement is uniquely defined
by the following loop, which should always be used as a source of
symmetry information in preference to the above space-group names.
They are only intended as comments.
;
_shelx_estimated_absorpt_t_min 0.948
_shelx_estimated_absorpt_t_max 0.989
_solvent_exptl_crystal_recrystallization_method 'MeCN, benzene'

loop_
_space_group_symop_operation_xyz
'x, y, z'
'-x, -y, -z'

loop_
_atom_site_label
_atom_site_type_symbol
_atom_site_fract_x
_atom_site_fract_y
_atom_site_fract_z
_atom_site_U_iso_or_equiv
_atom_site_adp_type
_atom_site_occupancy
_atom_site_site_symmetry_order
_atom_site_calc_flag
_atom_site_refinement_flags_posn
_atom_site_refinement_flags_adp
_atom_site_refinement_flags_occupancy
_atom_site_disorder_assembly
_atom_site_disorder_group
Cl1 Cl 0.87593(11) 0.58483(10) 0.26302(6) 0.0269(3) Uani 1 1 d . . . . .
O11 O 1.0021(3) 0.5644(3) 0.21818(19) 0.0485(11) Uani 1 1 d . . . . .
O12 O 0.8016(3) 0.6696(3) 0.2218(2) 0.0423(10) Uani 1 1 d . . . . .
O13 O 0.8107(4) 0.4884(3) 0.28464(19) 0.0444(10) Uani 1 1 d . . . . .
O14 O 0.8857(4) 0.6160(3) 0.3262(2) 0.0537(11) Uani 1 1 d . . . . .
Cl2 Cl 0.31485(15) 0.92681(12) 0.16708(8) 0.0449(4) Uani 1 1 d D . . . .
O21 O 0.3277(4) 1.0178(3) 0.1068(2) 0.0621(13) Uani 1 1 d . . . . .
O22 O 0.2117(10) 0.8718(8) 0.1666(6) 0.052(3) Uani 0.74(2) 1 d . U P A 1
O23 O 0.2771(15) 0.9670(6) 0.2330(4) 0.076(4) Uani 0.74(2) 1 d . U P A 1
O24 O 0.4283(9) 0.8544(10) 0.1669(8) 0.089(4) Uani 0.74(2) 1 d D U P A 1
O25 O 0.191(3) 0.878(3) 0.200(2) 0.080(11) Uani 0.26(2) 1 d . U P A 2
O26 O 0.410(3) 0.846(2) 0.1371(15) 0.051(7) Uani 0.26(2) 1 d D U P A 2
O27 O 0.370(3) 0.9433(17) 0.2218(10) 0.053(8) Uani 0.26(2) 1 d . U P A 2
Cl3 Cl 0.5000 0.5000 0.0000 0.0503(6) Uani 1 2 d DS . P . .
O31 O 0.4663(8) 0.4432(6) 0.0754(4) 0.046(2) Uani 0.5 1 d . . P B -1
O32 O 0.3651(6) 0.5201(6) -0.0175(4) 0.045(2) Uani 0.5 1 d D . P B -1
O33 O 0.5238(10) 0.6045(9) 0.0009(6) 0.077(3) Uani 0.5 1 d . U P B -1
O34 O 0.5752(11) 0.4399(13) -0.0465(6) 0.120(5) Uani 0.5 1 d D U P B -1
Cl4 Cl 0.0245(7) 0.9891(12) 0.4972(8) 0.051(2) Uani 0.5 1 d . . P C -1
O41 O 0.0450(11) 1.0939(8) 0.4587(7) 0.079(3) Uani 0.5 1 d . . P C -1
O42 O 0.1458(9) 0.9284(8) 0.5036(4) 0.063(3) Uani 0.5 1 d . . P C -1
O43 O -0.0350(14) 0.9436(8) 0.4557(8) 0.098(4) Uani 0.5 1 d . U P C -1
O44 O -0.0515(12) 0.9928(16) 0.5699(6) 0.117(5) Uani 0.5 1 d . U P C -1
O1 O 0.3960(3) 0.8491(3) 0.79433(17) 0.0336(9) Uani 1 1 d . . . . .
O2 O 0.3085(3) 0.7780(3) 0.94476(17) 0.0344(9) Uani 1 1 d . . . . .
O3 O 0.0513(3) 0.7332(3) 1.00625(18) 0.0406(10) Uani 1 1 d . . . . .
O4 O -0.0713(3) 0.6398(3) 0.9266(2) 0.0450(10) Uani 1 1 d . . . . .
O5 O -0.0020(3) 0.7550(3) 0.77552(19) 0.0399(9) Uani 1 1 d . . . . .
O6 O 0.2389(3) 0.8382(3) 0.71584(18) 0.0376(9) Uani 1 1 d . . . . .
N1 N 0.8323(4) 0.8899(3) 0.2287(2) 0.0392(12) Uani 1 1 d D . . . .
C1 C 0.9186(14) 0.8784(16) 0.2704(6) 0.038(4) Uani 0.679(17) 1 d D U P D 1
H1A H 1.0086 0.8750 0.2487 0.045 Uiso 0.679(17) 1 calc R U P D 1
C2 C 0.8750(12) 0.8714(8) 0.3456(5) 0.033(3) Uani 0.679(17) 1 d D U P D 1
H2A H 0.9349 0.8643 0.3752 0.040 Uiso 0.679(17) 1 calc R U P D 1
C3 C 0.7431(14) 0.8751(7) 0.3764(5) 0.028(3) Uani 0.679(17) 1 d . U P D 1
C4 C 0.6590(11) 0.8822(9) 0.3325(6) 0.029(3) Uani 0.679(17) 1 d D U P D 1
H4A H 0.5689 0.8814 0.3533 0.034 Uiso 0.679(17) 1 calc R U P D 1
C5 C 0.7047(10) 0.891(2) 0.2581(8) 0.045(5) Uani 0.679(17) 1 d D U P D 1
H5A H 0.6460 0.8966 0.2281 0.054 Uiso 0.679(17) 1 calc R U P D 1
C6 C 0.6976(8) 0.8702(6) 0.4547(5) 0.028(3) Uani 0.679(17) 1 d . U P D 1
H6A H 0.7607 0.8658 0.4817 0.034 Uiso 0.679(17) 1 calc R U P D 1
C7 C 0.5715(10) 0.8714(7) 0.4914(5) 0.022(3) Uani 0.679(17) 1 d . U P D 1
H7A H 0.5050 0.8745 0.4669 0.027 Uiso 0.679(17) 1 calc R U P D 1
C1' C 0.886(3) 0.886(4) 0.2836(12) 0.046(11) Uani 0.321(17) 1 d D U P D 2
H1'A H 0.9765 0.8906 0.2745 0.056 Uiso 0.321(17) 1 calc R U P D 2
C2' C 0.810(3) 0.877(2) 0.3542(13) 0.048(9) Uani 0.321(17) 1 d D U P D 2
H2'A H 0.8496 0.8724 0.3934 0.057 Uiso 0.321(17) 1 calc R U P D 2
C3' C 0.677(3) 0.8738(17) 0.3677(13) 0.025(6) Uani 0.321(17) 1 d . U P D 2
C4' C 0.620(2) 0.8804(17) 0.3114(12) 0.027(6) Uani 0.321(17) 1 d D U P D 2
H4'A H 0.5295 0.8788 0.3191 0.032 Uiso 0.321(17) 1 calc R U P D 2
C5' C 0.7020(15) 0.890(5) 0.2419(15) 0.042(10) Uani 0.321(17) 1 d D U P D 2
H5'A H 0.6646 0.8960 0.2018 0.050 Uiso 0.321(17) 1 calc R U P D 2
C6' C 0.593(2) 0.8657(15) 0.4430(12) 0.047(7) Uani 0.321(17) 1 d . U P D 2
H6'A H 0.5060 0.8523 0.4509 0.056 Uiso 0.321(17) 1 calc R U P D 2
C7' C 0.633(2) 0.8761(15) 0.4988(12) 0.030(6) Uani 0.321(17) 1 d . U P D 2
H7'A H 0.7197 0.8888 0.4932 0.036 Uiso 0.321(17) 1 calc R U P D 2
C8 C 0.5397(6) 0.8676(4) 0.5716(3) 0.0453(16) Uani 1 1 d . . . . .
C9 C 0.6215(6) 0.8773(4) 0.6144(3) 0.0486(17) Uani 1 1 d . . . . .
H9A H 0.7091 0.8882 0.5917 0.058 Uiso 1 1 calc R U . . .
C10 C 0.5789(5) 0.8716(4) 0.6890(3) 0.0384(14) Uani 1 1 d . . . . .
H10A H 0.6363 0.8789 0.7167 0.046 Uiso 1 1 calc R U . . .
C11 C 0.4500(5) 0.8550(4) 0.7223(3) 0.0312(13) Uani 1 1 d . . . . .
C12 C 0.3661(5) 0.8484(4) 0.6792(3) 0.0302(12) Uani 1 1 d . . . . .
C13 C 0.4151(6) 0.8538(4) 0.6058(3) 0.0423(15) Uani 1 1 d . . . . .
H13A H 0.3582 0.8475 0.5776 0.051 Uiso 1 1 calc R U . . .
C14 C 0.4828(5) 0.8300(5) 0.8430(3) 0.0410(14) Uani 1 1 d . . . . .
H14A H 0.5499 0.8802 0.8228 0.049 Uiso 1 1 calc R U . . .
H14B H 0.5266 0.7556 0.8477 0.049 Uiso 1 1 calc R U . . .
C15 C 0.4082(5) 0.8462(5) 0.9156(3) 0.0387(14) Uani 1 1 d . . . . .
H15A H 0.4671 0.8311 0.9492 0.046 Uiso 1 1 calc R U . . .
H15B H 0.3698 0.9221 0.9111 0.046 Uiso 1 1 calc R U . . .
C16 C 0.2462(5) 0.7840(4) 1.0172(3) 0.0358(13) Uani 1 1 d . . . . .
H16A H 0.2033 0.8578 1.0181 0.043 Uiso 1 1 calc R U . . .
H16B H 0.3110 0.7675 1.0475 0.043 Uiso 1 1 calc R U . . .
C17 C 0.1481(5) 0.7056(5) 1.0477(3) 0.0395(14) Uani 1 1 d . . . . .
H17A H 0.1905 0.6320 1.0458 0.047 Uiso 1 1 calc R U . . .
H17B H 0.1078 0.7070 1.0993 0.047 Uiso 1 1 calc R U . . .
C18 C -0.0535(5) 0.6711(5) 1.0371(3) 0.0431(16) Uani 1 1 d . . . . .
H18A H -0.1046 0.6919 1.0826 0.052 Uiso 1 1 calc R U . . .
H18B H -0.0205 0.5940 1.0495 0.052 Uiso 1 1 calc R U . . .
C19 C -0.1388(5) 0.6890(5) 0.9835(3) 0.0453(16) Uani 1 1 d . . . . .
H19A H -0.2208 0.6573 1.0080 0.054 Uiso 1 1 calc R U . . .
H19B H -0.1596 0.7670 0.9643 0.054 Uiso 1 1 calc R U . . .
C20 C -0.1450(5) 0.6518(4) 0.8728(3) 0.0385(14) Uani 1 1 d . . . . .
H20A H -0.2374 0.6475 0.8975 0.046 Uiso 1 1 calc R U . . .
H20B H -0.1157 0.5917 0.8477 0.046 Uiso 1 1 calc R U . . .
C21 C -0.1319(5) 0.7559(5) 0.8176(3) 0.0430(15) Uani 1 1 d . . . . .
H21A H -0.1924 0.7653 0.7854 0.052 Uiso 1 1 calc R U . . .
H21B H -0.1532 0.8165 0.8423 0.052 Uiso 1 1 calc R U . . .
C22 C 0.0153(5) 0.8494(4) 0.7181(3) 0.0383(14) Uani 1 1 d . . . . .
H22A H 0.0012 0.9137 0.7387 0.046 Uiso 1 1 calc R U . . .
H22B H -0.0479 0.8581 0.6876 0.046 Uiso 1 1 calc R U . . .
C23 C 0.1497(6) 0.8381(5) 0.6729(3) 0.0481(16) Uani 1 1 d . . . . .
H23A H 0.1664 0.7700 0.6562 0.058 Uiso 1 1 calc R U . . .
H23B H 0.1608 0.8984 0.6294 0.058 Uiso 1 1 calc R U . . .
C24 C 0.8934(6) 0.9030(5) 0.1496(3) 0.0459(16) Uani 1 1 d . . . . .
H24A H 0.8322 0.8885 0.1241 0.055 Uiso 1 1 calc R U . . .
H24B H 0.9716 0.8506 0.1429 0.055 Uiso 1 1 calc R U . . .
C25 C 0.9301(6) 1.0161(4) 0.1171(3) 0.0453(16) Uani 1 1 d . . . . .
H25A H 0.9655 1.0251 0.0645 0.068 Uiso 1 1 calc R U . . .
H25B H 0.9954 1.0285 0.1400 0.068 Uiso 1 1 calc R U . . .
H25C H 0.8533 1.0680 0.1258 0.068 Uiso 1 1 calc R U . . .
O1" O 1.2869(3) 0.3650(3) 0.25407(18) 0.0364(9) Uani 1 1 d . . . . .
O2" O 1.4038(3) 0.3833(3) 0.32455(17) 0.0318(9) Uani 1 1 d . . . . .
N1" N 0.1918(3) 0.6880(3) 0.8624(2) 0.0243(9) Uani 1 1 d . . . . .
H1 H 0.1079 0.6983 0.8867 0.036 Uiso 1 1 calc R U . . .
H2 H 0.2002 0.7232 0.8148 0.036 Uiso 1 1 calc R U . . .
H3 H 0.2432 0.7140 0.8828 0.036 Uiso 1 1 calc R U . . .
N2" N 0.5199(4) 0.3989(3) 0.7816(2) 0.0236(9) Uani 1 1 d . . . . .
N3" N 1.2997(4) 0.3709(3) 0.3138(2) 0.0292(10) Uani 1 1 d . . . . .
C1" C 0.2305(5) 0.5732(4) 0.8670(3) 0.0368(14) Uani 1 1 d . . . . .
H1"A H 0.1642 0.5428 0.8537 0.044 Uiso 1 1 calc R U . . .
H1"B H 0.2332 0.5371 0.9181 0.044 Uiso 1 1 calc R U . . .
C2" C 0.3609(4) 0.5485(4) 0.8181(2) 0.0224(11) Uani 1 1 d . . . . .
H2"A H 0.4259 0.5873 0.8256 0.027 Uiso 1 1 calc R U . . .
H2"B H 0.3553 0.5727 0.7663 0.027 Uiso 1 1 calc R U . . .
C3" C 0.4020(4) 0.4272(4) 0.8361(3) 0.0271(12) Uani 1 1 d . . . . .
H3"A H 0.4200 0.4051 0.8854 0.033 Uiso 1 1 calc R U . . .
H3"B H 0.3309 0.3881 0.8359 0.033 Uiso 1 1 calc R U . . .
C4" C 0.6369(4) 0.3993(4) 0.7936(2) 0.0226(11) Uani 1 1 d . . . . .
H4"A H 0.6436 0.4134 0.8379 0.027 Uiso 1 1 calc R U . . .
C5" C 0.7467(4) 0.3796(4) 0.7423(2) 0.0226(11) Uani 1 1 d . . . . .
H5"A H 0.8290 0.3787 0.7519 0.027 Uiso 1 1 calc R U . . .
C6" C 0.7400(4) 0.3609(4) 0.6764(2) 0.0220(11) Uani 1 1 d . . . . .
C7" C 0.6158(4) 0.3571(4) 0.6676(3) 0.0271(12) Uani 1 1 d . . . . .
H7"A H 0.6058 0.3414 0.6245 0.032 Uiso 1 1 calc R U . . .
C8" C 0.5082(5) 0.3761(4) 0.7212(3) 0.0293(12) Uani 1 1 d . . . . .
H8"A H 0.4246 0.3729 0.7148 0.035 Uiso 1 1 calc R U . . .
C9" C 0.8558(4) 0.3521(4) 0.6195(2) 0.0243(11) Uani 1 1 d . . . . .
H9"A H 0.9361 0.3490 0.6320 0.029 Uiso 1 1 calc R U . . .
C10" C 0.8605(5) 0.3480(4) 0.5521(3) 0.0288(12) Uani 1 1 d . . . . .
H10B H 0.7816 0.3411 0.5416 0.035 Uiso 1 1 calc R U . . .
C11" C 0.9758(4) 0.3530(4) 0.4916(2) 0.0243(11) Uani 1 1 d . . . . .
C12" C 0.9639(5) 0.3490(4) 0.4235(3) 0.0347(13) Uani 1 1 d . . . . .
H12A H 0.8817 0.3414 0.4173 0.042 Uiso 1 1 calc R U . . .
C13" C 1.0682(5) 0.3559(4) 0.3643(3) 0.0330(13) Uani 1 1 d . . . . .
H13B H 1.0582 0.3550 0.3175 0.040 Uiso 1 1 calc R U . . .
C14" C 1.1868(5) 0.3640(4) 0.3752(2) 0.0248(11) Uani 1 1 d . . . . .
C15" C 1.2027(4) 0.3685(4) 0.4421(3) 0.0264(12) Uani 1 1 d . . . . .
H15C H 1.2855 0.3751 0.4480 0.032 Uiso 1 1 calc R U . . .
C16" C 1.0977(4) 0.3633(4) 0.5002(3) 0.0261(12) Uani 1 1 d . . . . .
H16C H 1.1079 0.3668 0.5465 0.031 Uiso 1 1 calc R U . . .
O1W O 0.6644(4) 0.8851(4) 0.0543(3) 0.0780(15) Uani 1 1 d . . . . .
O2W O 0.3241(6) 0.8679(4) 0.3849(3) 0.0993(18) Uani 1 1 d . . . . .
C1S C 0.5950(6) 0.4738(6) 0.4437(3) 0.0532(18) Uani 1 1 d . . . . .
H1SA H 0.6601 0.4544 0.4044 0.064 Uiso 1 1 calc R U . . .
C2S C 0.5910(6) 0.5705(6) 0.4574(3) 0.0494(16) Uani 1 1 d . . . . .
H2SA H 0.6523 0.6188 0.4293 0.059 Uiso 1 1 calc R U . . .
C3S C 0.4901(7) 0.5980(5) 0.5163(3) 0.0524(17) Uani 1 1 d . . . . .
H3SA H 0.4825 0.6663 0.5274 0.063 Uiso 1 1 calc R U . . .

loop_
_atom_site_aniso_label
_atom_site_aniso_U_11
_atom_site_aniso_U_22
_atom_site_aniso_U_33
_atom_site_aniso_U_23
_atom_site_aniso_U_13
_atom_site_aniso_U_12
Cl1 0.0152(6) 0.0421(8) 0.0288(7) -0.0153(6) -0.0042(5) -0.0076(5)
O11 0.0150(18) 0.084(3) 0.046(2) -0.026(2) 0.0016(16) -0.0010(19)
O12 0.039(2) 0.035(2) 0.056(2) -0.0119(19) -0.0173(19) -0.0017(18)
O13 0.046(2) 0.046(2) 0.048(2) -0.0014(19) -0.0206(19) -0.023(2)
O14 0.052(3) 0.085(3) 0.043(2) -0.038(2) -0.0115(19) -0.021(2)
Cl2 0.0493(9) 0.0365(9) 0.0515(9) -0.0092(7) -0.0143(7) -0.0085(7)
O21 0.080(3) 0.042(3) 0.059(3) 0.010(2) -0.024(2) -0.015(2)
O22 0.042(5) 0.063(5) 0.054(5) -0.002(4) -0.010(4) -0.031(4)
O23 0.113(10) 0.070(5) 0.057(4) -0.037(3) -0.019(5) -0.005(5)
O24 0.041(5) 0.076(6) 0.115(9) 0.022(6) -0.018(5) 0.020(4)
O25 0.046(13) 0.082(15) 0.10(2) -0.023(15) -0.005(15) 0.000(10)
O26 0.056(13) 0.028(10) 0.065(14) -0.006(9) -0.022(10) 0.009(9)
O27 0.076(13) 0.056(10) 0.047(9) -0.034(7) -0.022(8) -0.016(8)
Cl3 0.0547(14) 0.0695(17) 0.0280(11) -0.0154(11) -0.0151(10) 0.0051(13)
O31 0.063(5) 0.051(5) 0.027(4) 0.003(4) -0.013(4) -0.032(4)
O32 0.022(4) 0.075(6) 0.055(5) -0.041(4) -0.022(3) 0.009(4)
O33 0.074(7) 0.074(7) 0.090(7) 0.025(6) -0.054(6) -0.036(6)
O34 0.079(8) 0.207(13) 0.075(7) -0.085(8) -0.018(6) 0.064(9)
Cl4 0.051(6) 0.068(6) 0.034(2) 0.005(3) -0.014(5) -0.020(5)
O41 0.093(8) 0.047(6) 0.094(9) 0.029(6) -0.040(7) -0.039(6)
O42 0.056(6) 0.086(7) 0.039(5) -0.002(5) -0.016(4) 0.005(5)
O43 0.146(10) 0.058(7) 0.132(10) -0.023(7) -0.087(8) -0.032(7)
O44 0.077(8) 0.176(13) 0.043(7) 0.024(8) 0.006(6) 0.028(9)
O1 0.0264(19) 0.040(2) 0.033(2) -0.0102(17) -0.0014(16) -0.0065(17)
O2 0.027(2) 0.045(2) 0.032(2) -0.0109(17) -0.0031(16) -0.0073(17)
O3 0.029(2) 0.043(2) 0.040(2) 0.0012(18) -0.0033(17) -0.0021(18)
O4 0.024(2) 0.053(3) 0.049(2) -0.007(2) -0.0009(18) -0.0018(18)
O5 0.033(2) 0.041(2) 0.052(2) -0.0115(19) -0.0200(18) -0.0025(18)
O6 0.034(2) 0.044(2) 0.039(2) -0.0115(18) -0.0083(17) -0.0111(18)
N1 0.050(3) 0.027(3) 0.033(3) -0.007(2) 0.003(2) -0.004(2)
C1 0.047(6) 0.034(6) 0.026(5) -0.008(5) 0.003(5) -0.006(6)
C2 0.030(6) 0.029(5) 0.033(5) -0.003(4) 0.001(4) 0.000(4)
C3 0.025(6) 0.022(4) 0.036(5) -0.007(4) -0.004(5) -0.002(5)
C4 0.029(6) 0.036(5) 0.024(5) -0.012(5) -0.012(5) 0.006(4)
C5 0.050(8) 0.036(7) 0.043(7) -0.006(6) -0.004(5) -0.003(5)
C6 0.019(5) 0.031(4) 0.027(5) 0.000(3) 0.001(4) -0.004(3)
C7 0.016(4) 0.020(4) 0.029(5) -0.001(3) -0.002(4) -0.006(4)
C1' 0.055(13) 0.037(12) 0.044(14) -0.017(9) 0.000(9) 0.000(9)
C2' 0.043(12) 0.047(11) 0.045(11) -0.002(8) -0.004(9) -0.004(9)
C3' 0.027(9) 0.016(8) 0.027(9) -0.001(7) -0.004(8) 0.002(7)
C4' 0.028(9) 0.023(8) 0.029(9) 0.002(7) -0.010(7) -0.007(7)
C5' 0.039(13) 0.028(12) 0.045(12) -0.003(9) 0.003(8) 0.004(8)
C6' 0.044(10) 0.044(9) 0.041(10) -0.002(7) 0.002(7) -0.002(7)
C7' 0.031(9) 0.019(8) 0.031(9) 0.008(6) 0.002(8) -0.015(7)
C8 0.068(5) 0.026(3) 0.034(3) -0.008(3) -0.001(3) 0.001(3)
C9 0.038(4) 0.035(3) 0.051(4) -0.004(3) 0.021(3) -0.001(3)
C10 0.031(3) 0.036(3) 0.039(3) -0.011(3) 0.007(3) 0.000(3)
C11 0.033(3) 0.024(3) 0.028(3) -0.003(2) 0.006(2) -0.005(2)
C12 0.032(3) 0.022(3) 0.030(3) -0.001(2) -0.003(2) -0.001(2)
C13 0.059(4) 0.029(3) 0.026(3) -0.004(2) 0.006(3) 0.001(3)
C14 0.029(3) 0.059(4) 0.043(3) -0.014(3) -0.016(3) -0.009(3)
C15 0.031(3) 0.043(4) 0.043(3) -0.007(3) -0.010(3) -0.009(3)
C16 0.036(3) 0.042(3) 0.027(3) -0.008(2) -0.001(2) -0.008(3)
C17 0.037(3) 0.044(4) 0.032(3) -0.011(3) -0.005(3) 0.007(3)
C18 0.027(3) 0.052(4) 0.037(3) -0.003(3) 0.009(3) -0.007(3)
C19 0.027(3) 0.045(4) 0.049(4) -0.006(3) 0.009(3) -0.001(3)
C20 0.023(3) 0.045(4) 0.051(3) -0.016(3) -0.009(3) -0.006(3)
C21 0.025(3) 0.056(4) 0.055(4) -0.016(3) -0.016(3) -0.008(3)
C22 0.036(3) 0.042(4) 0.036(3) 0.002(3) -0.014(3) -0.011(3)
C23 0.061(4) 0.048(4) 0.045(3) -0.005(3) -0.033(3) -0.009(3)
C24 0.059(4) 0.046(4) 0.023(3) -0.011(3) 0.008(3) -0.003(3)
C25 0.048(4) 0.046(4) 0.033(3) -0.005(3) 0.003(3) -0.005(3)
O1" 0.036(2) 0.048(2) 0.024(2) -0.0182(17) 0.0057(16) -0.0056(18)
O2" 0.0200(19) 0.035(2) 0.037(2) -0.0072(16) 0.0020(16) -0.0098(16)
N1" 0.015(2) 0.029(2) 0.030(2) -0.0111(18) -0.0022(17) -0.0033(18)
N2" 0.022(2) 0.028(2) 0.021(2) -0.0115(18) 0.0002(17) -0.0038(18)
N3" 0.029(3) 0.028(3) 0.026(2) -0.0069(19) 0.003(2) -0.003(2)
C1" 0.021(3) 0.029(3) 0.047(3) -0.010(3) 0.015(2) 0.003(2)
C2" 0.014(2) 0.031(3) 0.023(2) -0.006(2) -0.0028(19) -0.006(2)
C3" 0.018(3) 0.032(3) 0.028(3) -0.009(2) 0.005(2) -0.004(2)
C4" 0.019(3) 0.027(3) 0.021(2) -0.002(2) -0.007(2) -0.004(2)
C5" 0.018(3) 0.029(3) 0.021(2) -0.011(2) -0.004(2) 0.002(2)
C6" 0.017(2) 0.022(3) 0.028(3) -0.005(2) -0.008(2) -0.003(2)
C7" 0.020(3) 0.036(3) 0.033(3) -0.020(2) -0.007(2) -0.002(2)
C8" 0.018(3) 0.041(3) 0.039(3) -0.026(3) -0.005(2) -0.006(2)
C9" 0.011(2) 0.032(3) 0.027(3) -0.010(2) -0.002(2) 0.004(2)
C10" 0.017(3) 0.037(3) 0.034(3) -0.015(2) -0.005(2) 0.002(2)
C11" 0.014(2) 0.032(3) 0.025(3) -0.011(2) 0.002(2) 0.000(2)
C12" 0.015(3) 0.065(4) 0.030(3) -0.024(3) -0.005(2) -0.002(3)
C13" 0.028(3) 0.051(4) 0.022(3) -0.014(2) -0.003(2) -0.006(3)
C14" 0.025(3) 0.028(3) 0.020(3) -0.010(2) -0.001(2) 0.001(2)
C15" 0.013(2) 0.034(3) 0.033(3) -0.014(2) -0.002(2) 0.000(2)
C16" 0.017(3) 0.035(3) 0.027(3) -0.011(2) -0.005(2) -0.001(2)
O1W 0.061(3) 0.088(4) 0.095(4) -0.047(3) -0.025(3) 0.019(3)
O2W 0.125(5) 0.086(4) 0.093(4) -0.025(3) -0.019(3) -0.031(4)
C1S 0.029(3) 0.092(6) 0.036(3) -0.025(4) 0.000(3) 0.006(4)
C2S 0.042(4) 0.062(5) 0.052(4) -0.008(3) -0.021(3) -0.021(3)
C3S 0.065(4) 0.049(4) 0.060(4) -0.016(3) -0.041(4) -0.002(4)

loop_
_atom_type_symbol
_atom_type_description
_atom_type_scat_dispersion_real
_atom_type_scat_dispersion_imag
_atom_type_scat_source
C C 0.0033 0.0016 'International Tables Vol C Tables 4.2.6.8 and 6.1.1.4'
H H 0.0000 0.0000 'International Tables Vol C Tables 4.2.6.8 and 6.1.1.4'
N N 0.0061 0.0033 'International Tables Vol C Tables 4.2.6.8 and 6.1.1.4'
O O 0.0106 0.0060 'International Tables Vol C Tables 4.2.6.8 and 6.1.1.4'
Cl Cl 0.1484 0.1585 'International Tables Vol C Tables 4.2.6.8 and 6.1.1.4'

loop_
_geom_angle_atom_site_label_1
_geom_angle_atom_site_label_2
_geom_angle_atom_site_label_3
_geom_angle
_geom_angle_site_symmetry_1
_geom_angle_site_symmetry_3
O14 Cl1 O11 110.5(2) . .
O14 Cl1 O12 109.3(2) . .
O11 Cl1 O12 109.2(2) . .
O14 Cl1 O13 109.9(2) . .
O11 Cl1 O13 109.3(2) . .
O12 Cl1 O13 108.6(2) . .
O24 Cl2 O22 109.2(7) . .
O24 Cl2 O21 113.4(5) . .
O27 Cl2 O21 109.4(8) . .
O22 Cl2 O21 109.2(4) . .
O24 Cl2 O23 110.6(6) . .
O22 Cl2 O23 106.8(5) . .
O21 Cl2 O23 107.4(4) . .
O27 Cl2 O26 102.4(13) . .
O21 Cl2 O26 101.6(12) . .
O27 Cl2 O25 111.3(15) . .
O21 Cl2 O25 122.4(15) . .
O26 Cl2 O25 107.5(19) . .
O34 Cl3 O33 124.1(7) . .
O34 Cl3 O31 115.2(7) . .
O33 Cl3 O31 106.0(5) . .
O34 Cl3 O32 105.5(6) . .
O33 Cl3 O32 103.2(5) . .
O31 Cl3 O32 99.2(4) . .
O41 Cl4 O42 109.0(9) . .
O41 Cl4 O43 107.4(11) . .
O42 Cl4 O43 109.2(11) . .
O41 Cl4 O44 108.3(12) . .
O42 Cl4 O44 108.2(10) . .
O43 Cl4 O44 114.6(11) . .
C11 O1 C14 117.5(4) . .
C16 O2 C15 111.5(4) . .
C18 O3 C17 112.7(4) . .
C19 O4 C20 112.1(4) . .
C21 O5 C22 111.7(4) . .
C12 O6 C23 116.8(4) . .
C5 N1 C1 121.4(9) . .
C1' N1 C5' 119.2(17) . .
C1' N1 C24 129.1(13) . .
C5 N1 C24 125.3(8) . .
C1 N1 C24 113.3(7) . .
C5' N1 C24 111.5(13) . .
N1 C1 C2 120.0(11) . .
C3 C2 C1 119.1(10) . .
C4 C3 C2 119.0(9) . .
C4 C3 C6 121.9(11) . .
C2 C3 C6 119.0(10) . .
C3 C4 C5 120.5(10) . .
N1 C5 C4 119.9(11) . .
C7 C6 C3 124.7(10) . .
C6 C7 C8 118.5(9) . .
N1 C1' C2' 120(2) . .
C1' C2' C3' 120(2) . .
C4' C3' C2' 120(2) . .
C4' C3' C6' 119(2) . .
C2' C3' C6' 121(2) . .
C3' C4' C5' 117(2) . .
N1 C5' C4' 124(2) . .
C7' C6' C3' 124(2) . .
C6' C7' C8 119(2) . .
C13 C8 C9 117.0(5) . .
C13 C8 C7' 142.7(12) . .
C9 C8 C7' 100.3(11) . .
C13 C8 C7 114.6(7) . .
C9 C8 C7 128.5(6) . .
C10 C9 C8 122.4(5) . .
C9 C10 C11 118.6(6) . .
O1 C11 C10 124.5(5) . .
O1 C11 C12 116.2(4) . .
C10 C11 C12 119.3(5) . .
C13 C12 O6 125.7(5) . .
C13 C12 C11 118.9(5) . .
O6 C12 C11 115.4(4) . .
C8 C13 C12 123.8(6) . .
O1 C14 C15 109.5(4) . .
O2 C15 C14 111.1(5) . .
O2 C16 C17 109.8(4) . .
O3 C17 C16 109.4(4) . .
O3 C18 C19 109.8(4) . .
O4 C19 C18 107.8(4) . .
O4 C20 C21 112.4(4) . .
O5 C21 C20 108.7(4) . .
O5 C22 C23 108.5(4) . .
O6 C23 C22 108.9(5) . .
N1 C24 C25 110.2(4) . .
C8" N2" C4" 120.9(4) . .
C8" N2" C3" 119.8(4) . .
C4" N2" C3" 119.2(4) . .
O1" N3" O2" 123.1(4) . .
O1" N3" C14" 119.0(4) . .
O2" N3" C14" 117.9(4) . .
N1" C1" C2" 113.6(4) . .
C1" C2" C3" 109.3(4) . .
N2" C3" C2" 110.3(3) . .
N2" C4" C5" 120.2(4) . .
C4" C5" C6" 121.2(4) . .
C5" C6" C7" 116.4(4) . .
C5" C6" C9" 120.5(4) . .
C7" C6" C9" 123.0(4) . .
C8" C7" C6" 120.2(5) . .
N2" C8" C7" 120.9(5) . .
C10" C9" C6" 126.3(5) . .
C9" C10" C11" 126.6(5) . .
C12" C11" C16" 118.5(4) . .
C12" C11" C10" 119.4(4) . .
C16" C11" C10" 122.1(4) . .
C13" C12" C11" 121.9(5) . .
C14" C13" C12" 118.0(5) . .
C13" C14" C15" 122.0(4) . .
C13" C14" N3" 119.5(4) . .
C15" C14" N3" 118.5(4) . .
C16" C15" C14" 119.4(5) . .
C15" C16" C11" 120.3(5) . .
C2S C1S C3S 122.9(6) . 2_666
C1S C2S C3S 117.1(6) . .
C1S C3S C2S 120.0(6) 2_666 .

loop_
_geom_bond_atom_site_label_1
_geom_bond_atom_site_label_2
_geom_bond_distance
_geom_bond_site_symmetry_2
Cl1 O14 1.426(4) .
Cl1 O11 1.434(3) .
Cl1 O12 1.438(4) .
Cl1 O13 1.452(4) .
Cl2 O24 1.407(7) .
Cl2 O27 1.423(19) .
Cl2 O22 1.424(9) .
Cl2 O21 1.428(4) .
Cl2 O23 1.446(8) .
Cl2 O26 1.455(14) .
Cl2 O25 1.49(4) .
Cl3 O34 1.361(9) .
Cl3 O33 1.427(11) .
Cl3 O31 1.443(6) .
Cl3 O32 1.542(6) .
Cl4 O41 1.394(18) .
Cl4 O42 1.421(13) .
Cl4 O43 1.44(2) .
Cl4 O44 1.447(18) .
O1 C11 1.360(5) .
O1 C14 1.447(6) .
O2 C16 1.414(5) .
O2 C15 1.416(6) .
O3 C18 1.411(6) .
O3 C17 1.424(6) .
O4 C19 1.399(6) .
O4 C20 1.436(6) .
O5 C21 1.425(6) .
O5 C22 1.429(6) .
O6 C12 1.381(6) .
O6 C23 1.430(6) .
N1 C1' 1.334(15) .
N1 C5 1.344(10) .
N1 C1 1.354(9) .
N1 C5' 1.360(15) .
N1 C24 1.487(6) .
C1 C2 1.403(11) .
C2 C3 1.388(14) .
C3 C4 1.378(14) .
C3 C6 1.464(14) .
C4 C5 1.386(12) .
C6 C7 1.360(14) .
C7 C8 1.501(12) .
C1' C2' 1.391(16) .
C2' C3' 1.40(3) .
C3' C4' 1.37(3) .
C3' C6' 1.50(3) .
C4' C5' 1.400(16) .
C6' C7' 1.31(4) .
C7' C8 1.50(2) .
C8 C13 1.353(8) .
C8 C9 1.403(9) .
C9 C10 1.391(7) .
C10 C11 1.399(7) .
C11 C12 1.412(7) .
C12 C13 1.378(7) .
C14 C15 1.483(7) .
C16 C17 1.494(7) .
C18 C19 1.515(8) .
C20 C21 1.493(7) .
C22 C23 1.491(7) .
C24 C25 1.514(8) .
O1" N3" 1.231(5) .
O2" N3" 1.238(5) .
N1" C1" 1.460(6) .
N2" C8" 1.327(6) .
N2" C4" 1.343(6) .
N2" C3" 1.488(5) .
N3" C14" 1.464(6) .
C1" C2" 1.513(6) .
C2" C3" 1.531(6) .
C4" C5" 1.370(6) .
C5" C6" 1.391(6) .
C6" C7" 1.403(6) .
C6" C9" 1.447(6) .
C7" C8" 1.378(6) .
C9" C10" 1.316(6) .
C10" C11" 1.470(6) .
C11" C12" 1.381(7) .
C11" C16" 1.400(6) .
C12" C13" 1.380(6) .
C13" C14" 1.375(7) .
C14" C15" 1.376(7) .
C15" C16" 1.373(6) .
C1S C2S 1.340(9) .
C1S C3S 1.363(9) 2_666
C2S C3S 1.433(9) .
C3S C1S 1.363(9) 2_666
